data_4133871
loop_
_publ_author_name
'Duecker, Fenja L.'
'Heinze, Robert C.'
'Heretsch, Philipp'

_publ_section_title
;
 Synthesis of Swinhoeisterol A, Dankasterone A and B, and Periconiastone A
 by Radical Framework Reconstruction.
;
_journal_name_full 'Journal of the American Chemical Society'
_journal_paper_doi 10.1021/jacs.9b12899
_journal_year 2019
_chemical_formula_moiety 'C28 H42 O3'
_chemical_formula_sum 'C28 H42 O3'
_chemical_formula_weight 426.61
_space_group_crystal_system orthorhombic
_space_group_IT_number 19
_space_group_name_Hall 'P 2ac 2ab'
_space_group_name_H-M_alt 'P 21 21 21'
_atom_sites_solution_hydrogens geom
_atom_sites_solution_primary direct
_audit_creation_date 2019-03-01
_audit_creation_method
;
Olex2 1.2
(compiled May 18 2018 14:05:52 for OlexSys, GUI svn.r5506)
;
_cell_angle_alpha 90
_cell_angle_beta 90
_cell_angle_gamma 90
_cell_formula_units_Z 4
_cell_length_a 11.238
_cell_length_b 11.741
_cell_length_c 18.649
_cell_measurement_reflns_used 9610
_cell_measurement_temperature 100(2)
_cell_measurement_theta_max 30.547
_cell_measurement_theta_min 2.506
_cell_volume 2460.649
_computing_cell_refinement 'SAINT v8.37A (Bruker, 2015)'
_computing_data_reduction 'SAINT v8.37A (Bruker, 2015)'
_computing_molecular_graphics 'Olex2 (Dolomanov et al., 2009)'
_computing_publication_material 'Olex2 (Dolomanov et al., 2009)'
_computing_structure_refinement 'ShelXL (Sheldrick, 2015)'
_computing_structure_solution 'ShelXS (Sheldrick, 2008)'
_diffrn_ambient_temperature 100.04
_diffrn_measured_fraction_theta_full 0.998
_diffrn_measured_fraction_theta_max 0.996
_diffrn_radiation_type MoK\a
_diffrn_radiation_wavelength 0.71073
_diffrn_reflns_av_R_equivalents 0.0458
_diffrn_reflns_av_unetI/netI 0.0302
_diffrn_reflns_Laue_measured_fraction_full 0.998
_diffrn_reflns_Laue_measured_fraction_max 0.996
_diffrn_reflns_limit_h_max 16
_diffrn_reflns_limit_h_min -16
_diffrn_reflns_limit_k_max 16
_diffrn_reflns_limit_k_min -16
_diffrn_reflns_limit_l_max 26
_diffrn_reflns_limit_l_min -26
_diffrn_reflns_number 56666
_diffrn_reflns_point_group_measured_fraction_full 0.999
_diffrn_reflns_point_group_measured_fraction_max 0.995
_diffrn_reflns_theta_full 25.242
_diffrn_reflns_theta_max 30.618
_diffrn_reflns_theta_min 2.509
_exptl_absorpt_coefficient_mu 0.072
_exptl_absorpt_correction_T_max 0.8622
_exptl_absorpt_correction_T_min 0.7996
_exptl_absorpt_correction_type multi-scan
_exptl_absorpt_process_details
;
SADABS-2014/5 (Bruker,2014) was used for absorption correction.
wR2(int) was 0.1247 before and 0.0718 after correction.
The Ratio of minimum to maximum transmission is 0.9274.
The \l/2 correction factor is Not present.
;
_exptl_crystal_density_diffrn 1.152
_exptl_crystal_F_000 936
_exptl_crystal_size_max 0.35
_exptl_crystal_size_mid 0.18
_exptl_crystal_size_min 0.06
_refine_diff_density_max 0.729
_refine_diff_density_min -0.331
_refine_diff_density_rms 0.059
_refine_ls_abs_structure_details
;
 Flack x determined using 2931 quotients [(I+)-(I-)]/[(I+)+(I-)]
 (Parsons, Flack and Wagner, Acta Cryst. B69 (2013) 249-259).
;
_refine_ls_abs_structure_Flack -0.1(3)
_refine_ls_extinction_method none
_refine_ls_goodness_of_fit_ref 1.140
_refine_ls_hydrogen_treatment constr
_refine_ls_matrix_type full
_refine_ls_number_parameters 286
_refine_ls_number_reflns 7551
_refine_ls_number_restraints 0
_refine_ls_restrained_S_all 1.140
_refine_ls_R_factor_all 0.0563
_refine_ls_R_factor_gt 0.0537
_refine_ls_shift/su_max 0.000
_refine_ls_shift/su_mean 0.000
_refine_ls_structure_factor_coef Fsqd
_refine_ls_weighting_details 'w=1/[\s^2^(Fo^2^)+(0.0512P)^2^+1.2693P] where P=(Fo^2^+2Fc^2^)/3'
_refine_ls_weighting_scheme calc
_refine_ls_wR_factor_gt 0.1233
_refine_ls_wR_factor_ref 0.1244
_reflns_Friedel_coverage 0.792
_reflns_Friedel_fraction_full 0.999
_reflns_Friedel_fraction_max 0.994
_reflns_number_gt 7276
_reflns_number_total 7551
_reflns_threshold_expression 'I > 2\s(I)'
_cod_data_source_file ja9b12899_si_003.cif
_cod_data_source_block fd495
_cod_original_cell_volume 2460.8
_cod_database_code 4133871
_shelx_shelxl_version_number 2016/6
_shelx_space_group_comment
;
The symmetry employed for this shelxl refinement is uniquely defined
by the following loop, which should always be used as a source of
symmetry information in preference to the above space-group names.
They are only intended as comments.
;
_shelx_estimated_absorpt_t_max 0.996
_shelx_estimated_absorpt_t_min 0.975
_olex2_refinement_description
;
1. Fixed Uiso
 At 1.2 times of:
  All C(H) groups, All C(H,H) groups
 At 1.5 times of:
  All C(H,H,H) groups
2.a Ternary CH refined with riding coordinates:
 C9(H9), C17(H17), C20(H20), C24(H24), C5(H5), C25(H25)
2.b Secondary CH2 refined with riding coordinates:
 C4(H4A,H4B), C12(H12A,H12B), C15(H15A,H15B), C7(H7A,H7B), C16(H16A,H16B),
 C1(H1A,H1B), C11(H11A,H11B), C2(H2A,H2B)
2.c Aromatic/amide H refined with riding coordinates:
 C23(H23), C22(H22)
2.d Idealised Me refined as rotating group:
 C21(H21A,H21B,H21C), C28(H28A,H28B,H28C), C19(H19A,H19B,H19C), C18(H18A,H18B,
 H18C), C26(H26A,H26B,H26C), C27(H27A,H27B,H27C)
;
_olex2_submission_special_instructions 'No special instructions were received'

loop_
_space_group_symop_operation_xyz
'x, y, z'
'-x+1/2, -y, z+1/2'
'x+1/2, -y+1/2, -z'
'-x, y+1/2, -z+1/2'

loop_
_atom_site_label
_atom_site_type_symbol
_atom_site_fract_x
_atom_site_fract_y
_atom_site_fract_z
_atom_site_U_iso_or_equiv
_atom_site_adp_type
_atom_site_occupancy
_atom_site_site_symmetry_order
_atom_site_calc_flag
_atom_site_refinement_flags_posn
C13 C 0.39450(17) 0.39937(16) 0.21538(10) 0.0095(3) Uani 1 1 d .
C9 C 0.20010(18) 0.45159(16) 0.26450(10) 0.0100(3) Uani 1 1 d .
H9 H 0.180819 0.503158 0.223436 0.012 Uiso 1 1 calc R
C17 C 0.38511(18) 0.47976(17) 0.14854(10) 0.0110(3) Uani 1 1 d .
H17 H 0.329458 0.542399 0.162523 0.013 Uiso 1 1 calc R
C4 C -0.0196(2) 0.29605(19) 0.39684(12) 0.0179(4) Uani 1 1 d .
H4A H -0.005699 0.227652 0.426733 0.021 Uiso 1 1 calc R
H4B H -0.045357 0.358455 0.428978 0.021 Uiso 1 1 calc R
C6 C 0.15672(19) 0.22854(17) 0.32470(11) 0.0135(4) Uani 1 1 d .
C20 C 0.50330(18) 0.53844(17) 0.12651(11) 0.0121(4) Uani 1 1 d .
H20 H 0.550387 0.552147 0.171183 0.014 Uiso 1 1 calc R
C23 C 0.69631(19) 0.45418(18) 0.08535(11) 0.0147(4) Uani 1 1 d .
H23 H 0.730051 0.481238 0.128836 0.018 Uiso 1 1 calc R
C8 C 0.26729(17) 0.34737(16) 0.23291(11) 0.0102(3) Uani 1 1 d .
C24 C 0.77796(19) 0.39369(17) 0.03404(11) 0.0128(4) Uani 1 1 d .
H24 H 0.731237 0.371780 -0.009460 0.015 Uiso 1 1 calc R
C10 C 0.08145(18) 0.42660(16) 0.30399(11) 0.0109(3) Uani 1 1 d .
C12 C 0.41754(18) 0.47205(18) 0.28314(11) 0.0128(4) Uani 1 1 d .
H12A H 0.457886 0.425926 0.320335 0.015 Uiso 1 1 calc R
H12B H 0.468684 0.538075 0.271316 0.015 Uiso 1 1 calc R
C5 C 0.09758(19) 0.33016(17) 0.36047(11) 0.0129(4) Uani 1 1 d .
H5 H 0.152644 0.358952 0.398494 0.015 Uiso 1 1 calc R
C14 C 0.21564(18) 0.29727(18) 0.16439(11) 0.0136(4) Uani 1 1 d .
C21 C 0.4744(2) 0.65552(18) 0.09318(12) 0.0167(4) Uani 1 1 d .
H21A H 0.423920 0.644921 0.050830 0.025 Uiso 1 1 calc GR
H21B H 0.548449 0.693433 0.079105 0.025 Uiso 1 1 calc GR
H21C H 0.432315 0.702553 0.128431 0.025 Uiso 1 1 calc GR
C25 C 0.88118(19) 0.47132(19) 0.01056(11) 0.0152(4) Uani 1 1 d .
H25 H 0.928939 0.491696 0.053943 0.018 Uiso 1 1 calc R
C28 C 0.8222(2) 0.28497(19) 0.07057(12) 0.0216(5) Uani 1 1 d .
H28A H 0.871199 0.305128 0.112142 0.032 Uiso 1 1 calc GR
H28B H 0.869841 0.240574 0.036567 0.032 Uiso 1 1 calc GR
H28C H 0.753898 0.239568 0.086385 0.032 Uiso 1 1 calc GR
C19 C 0.0398(2) 0.53694(18) 0.34026(12) 0.0170(4) Uani 1 1 d .
H19A H 0.097108 0.558979 0.377346 0.026 Uiso 1 1 calc GR
H19B H -0.038393 0.524631 0.362227 0.026 Uiso 1 1 calc GR
H19C H 0.034000 0.597659 0.304376 0.026 Uiso 1 1 calc GR
C15 C 0.2024(2) 0.3773(2) 0.10201(11) 0.0175(4) Uani 1 1 d .
H15A H 0.149811 0.441776 0.114916 0.021 Uiso 1 1 calc R
H15B H 0.167570 0.337118 0.060317 0.021 Uiso 1 1 calc R
C7 C 0.27531(19) 0.25247(17) 0.29033(12) 0.0140(4) Uani 1 1 d .
H7A H 0.305509 0.181862 0.267735 0.017 Uiso 1 1 calc R
H7B H 0.332797 0.275662 0.327809 0.017 Uiso 1 1 calc R
C3 C -0.1177(2) 0.2711(2) 0.34393(13) 0.0197(4) Uani 1 1 d .
C16 C 0.32810(19) 0.42042(19) 0.08409(11) 0.0157(4) Uani 1 1 d .
H16A H 0.378430 0.355350 0.069272 0.019 Uiso 1 1 calc R
H16B H 0.323691 0.474415 0.043402 0.019 Uiso 1 1 calc R
C1 C -0.01178(18) 0.38683(19) 0.24886(11) 0.0133(4) Uani 1 1 d .
H1A H -0.025397 0.448666 0.213720 0.016 Uiso 1 1 calc R
H1B H 0.020119 0.320357 0.222463 0.016 Uiso 1 1 calc R
C22 C 0.58137(19) 0.47293(18) 0.07506(11) 0.0147(4) Uani 1 1 d .
H22 H 0.545850 0.443387 0.032739 0.018 Uiso 1 1 calc R
C11 C 0.29554(18) 0.51280(17) 0.31034(11) 0.0135(4) Uani 1 1 d .
H11A H 0.288354 0.596395 0.304937 0.016 Uiso 1 1 calc R
H11B H 0.285562 0.493282 0.361631 0.016 Uiso 1 1 calc R
C2 C -0.1316(2) 0.3538(2) 0.28317(12) 0.0204(4) Uani 1 1 d .
H2A H -0.171286 0.423458 0.301104 0.024 Uiso 1 1 calc R
H2B H -0.183427 0.319578 0.246062 0.024 Uiso 1 1 calc R
C18 C 0.49027(19) 0.30855(18) 0.20543(12) 0.0145(4) Uani 1 1 d .
H18A H 0.472158 0.263019 0.162761 0.022 Uiso 1 1 calc GR
H18B H 0.492226 0.258946 0.247680 0.022 Uiso 1 1 calc GR
H18C H 0.567899 0.345361 0.199470 0.022 Uiso 1 1 calc GR
C26 C 0.9630(2) 0.4115(2) -0.04303(13) 0.0250(5) Uani 1 1 d .
H26A H 0.993837 0.341267 -0.021637 0.037 Uiso 1 1 calc GR
H26B H 1.029449 0.461946 -0.055258 0.037 Uiso 1 1 calc GR
H26C H 0.918066 0.393094 -0.086555 0.037 Uiso 1 1 calc GR
C27 C 0.8339(3) 0.5810(2) -0.02292(15) 0.0284(6) Uani 1 1 d .
H27A H 0.786536 0.562455 -0.065479 0.043 Uiso 1 1 calc GR
H27B H 0.900824 0.629743 -0.036743 0.043 Uiso 1 1 calc GR
H27C H 0.783946 0.621085 0.011975 0.043 Uiso 1 1 calc GR
O3 O 0.19743(16) 0.19538(14) 0.15780(9) 0.0222(4) Uani 1 1 d .
O2 O 0.11131(16) 0.13474(13) 0.32433(9) 0.0196(3) Uani 1 1 d .
O1 O -0.18447(18) 0.19020(17) 0.35210(12) 0.0330(5) Uani 1 1 d .

loop_
_atom_site_aniso_label
_atom_site_aniso_U_11
_atom_site_aniso_U_22
_atom_site_aniso_U_33
_atom_site_aniso_U_23
_atom_site_aniso_U_13
_atom_site_aniso_U_12
C13 0.0087(8) 0.0086(7) 0.0112(8) -0.0007(6) -0.0025(6) 0.0003(6)
C9 0.0109(8) 0.0070(8) 0.0120(8) -0.0015(6) -0.0006(7) -0.0002(6)
C17 0.0100(8) 0.0111(8) 0.0119(8) 0.0001(6) -0.0012(7) -0.0007(7)
C4 0.0202(10) 0.0170(10) 0.0163(9) 0.0000(8) 0.0038(8) -0.0036(8)
C6 0.0158(9) 0.0122(9) 0.0125(8) 0.0034(7) -0.0018(7) 0.0012(7)
C20 0.0117(9) 0.0116(8) 0.0129(8) 0.0004(7) -0.0009(7) -0.0012(7)
C23 0.0152(9) 0.0147(9) 0.0141(9) -0.0007(7) 0.0015(7) -0.0012(7)
C8 0.0106(8) 0.0072(7) 0.0128(8) -0.0002(6) -0.0010(7) -0.0002(6)
C24 0.0137(9) 0.0130(8) 0.0118(8) 0.0005(7) 0.0008(7) 0.0009(7)
C10 0.0109(8) 0.0093(8) 0.0127(8) -0.0013(6) -0.0008(7) -0.0011(7)
C12 0.0117(9) 0.0139(9) 0.0128(8) -0.0027(7) -0.0031(7) -0.0019(7)
C5 0.0150(9) 0.0119(9) 0.0118(8) 0.0011(6) -0.0002(7) -0.0017(7)
C14 0.0082(8) 0.0166(9) 0.0161(9) -0.0048(7) 0.0011(7) -0.0029(7)
C21 0.0187(10) 0.0129(9) 0.0186(10) 0.0034(7) -0.0006(8) -0.0008(8)
C25 0.0148(9) 0.0172(9) 0.0136(9) 0.0018(7) 0.0009(7) -0.0023(8)
C28 0.0347(13) 0.0156(10) 0.0145(9) 0.0023(8) 0.0038(9) 0.0043(9)
C19 0.0172(10) 0.0110(8) 0.0228(10) -0.0057(8) 0.0034(8) 0.0009(8)
C15 0.0147(10) 0.0251(11) 0.0127(9) -0.0030(8) -0.0036(8) -0.0036(8)
C7 0.0126(9) 0.0090(8) 0.0203(10) 0.0036(7) -0.0009(7) 0.0017(7)
C3 0.0156(10) 0.0214(10) 0.0220(10) -0.0076(8) 0.0080(8) -0.0048(8)
C16 0.0143(9) 0.0208(10) 0.0119(9) -0.0016(7) -0.0027(7) -0.0017(8)
C1 0.0089(9) 0.0174(9) 0.0135(8) -0.0022(7) -0.0014(7) 0.0000(7)
C22 0.0168(10) 0.0144(9) 0.0129(9) -0.0004(7) 0.0009(7) -0.0016(8)
C11 0.0128(9) 0.0105(8) 0.0172(9) -0.0060(7) 0.0000(7) -0.0028(7)
C2 0.0117(10) 0.0295(12) 0.0198(10) -0.0070(9) 0.0004(8) -0.0035(9)
C18 0.0113(9) 0.0126(9) 0.0195(10) 0.0006(7) -0.0007(7) 0.0032(7)
C26 0.0192(11) 0.0362(14) 0.0195(11) -0.0010(9) 0.0070(9) -0.0002(10)
C27 0.0353(14) 0.0188(11) 0.0312(13) 0.0098(10) 0.0046(11) -0.0021(10)
O3 0.0248(8) 0.0159(7) 0.0258(8) -0.0096(6) 0.0055(7) -0.0092(6)
O2 0.0231(8) 0.0105(7) 0.0252(8) 0.0037(6) 0.0015(7) -0.0033(6)
O1 0.0254(9) 0.0277(9) 0.0460(12) -0.0054(9) 0.0100(9) -0.0150(8)

loop_
_atom_type_symbol
_atom_type_description
_atom_type_scat_dispersion_real
_atom_type_scat_dispersion_imag
_atom_type_scat_source
C C 0.0033 0.0016 'International Tables Vol C Tables 4.2.6.8 and 6.1.1.4'
H H 0.0000 0.0000 'International Tables Vol C Tables 4.2.6.8 and 6.1.1.4'
O O 0.0106 0.0060 'International Tables Vol C Tables 4.2.6.8 and 6.1.1.4'

loop_
_geom_angle_atom_site_label_1
_geom_angle_atom_site_label_2
_geom_angle_atom_site_label_3
_geom_angle
C17 C13 C8 109.55(15)
C12 C13 C17 109.19(15)
C12 C13 C8 101.21(15)
C18 C13 C17 111.82(16)
C18 C13 C8 113.02(16)
C18 C13 C12 111.52(16)
C10 C9 C8 116.66(15)
C11 C9 C8 103.78(15)
C11 C9 C10 114.91(16)
C20 C17 C13 114.86(16)
C16 C17 C13 112.26(16)
C16 C17 C20 110.65(16)
C3 C4 C5 112.88(18)
C7 C6 C5 115.31(17)
O2 C6 C5 122.06(19)
O2 C6 C7 122.6(2)
C21 C20 C17 108.77(16)
C22 C20 C17 116.06(17)
C22 C20 C21 108.67(17)
C22 C23 C24 125.55(19)
C9 C8 C13 102.28(15)
C14 C8 C13 108.60(16)
C14 C8 C9 115.93(16)
C14 C8 C7 108.95(16)
C7 C8 C13 111.51(16)
C7 C8 C9 109.45(16)
C23 C24 C25 111.17(17)
C23 C24 C28 108.01(17)
C28 C24 C25 112.08(19)
C9 C10 C5 111.02(16)
C19 C10 C9 108.17(16)
C19 C10 C5 110.56(17)
C19 C10 C1 110.03(17)
C1 C10 C9 108.98(16)
C1 C10 C5 108.07(16)
C11 C12 C13 106.97(16)
C4 C5 C10 112.89(17)
C6 C5 C4 111.37(17)
C6 C5 C10 108.96(16)
C15 C14 C8 116.50(17)
O3 C14 C8 121.8(2)
O3 C14 C15 121.2(2)
C26 C25 C24 111.56(19)
C27 C25 C24 110.71(19)
C27 C25 C26 109.2(2)
C14 C15 C16 106.44(17)
C6 C7 C8 112.18(17)
C2 C3 C4 116.38(19)
O1 C3 C4 121.3(2)
O1 C3 C2 122.3(2)
C17 C16 C15 111.35(17)
C2 C1 C10 113.18(17)
C23 C22 C20 123.99(19)
C12 C11 C9 106.92(15)
C3 C2 C1 112.69(19)

loop_
_geom_bond_atom_site_label_1
_geom_bond_atom_site_label_2
_geom_bond_distance
C13 C17 1.567(3)
C13 C8 1.589(3)
C13 C12 1.547(3)
C13 C18 1.526(3)
C9 C8 1.554(3)
C9 C10 1.551(3)
C9 C11 1.548(3)
C17 C20 1.552(3)
C17 C16 1.530(3)
C4 C5 1.534(3)
C4 C3 1.508(3)
C6 C5 1.520(3)
C6 C7 1.505(3)
C6 O2 1.214(3)
C20 C21 1.543(3)
C20 C22 1.511(3)
C23 C24 1.504(3)
C23 C22 1.324(3)
C8 C14 1.522(3)
C8 C7 1.548(3)
C24 C25 1.539(3)
C24 C28 1.530(3)
C10 C5 1.557(3)
C10 C19 1.535(3)
C10 C1 1.540(3)
C12 C11 1.538(3)
C14 C15 1.503(3)
C14 O3 1.220(3)
C25 C26 1.528(3)
C25 C27 1.526(3)
C15 C16 1.538(3)
C3 C2 1.501(4)
C3 O1 1.220(3)
C1 C2 1.540(3)
